data_1502513
loop_
_publ_author_name
'Ren, Zhi-Hui'
'Zhang, Zhi-Yuan'
'Yang, Bing-Qin'
'Wang, Yao-Yu'
'Guan, Zheng-Hui'

_publ_section_title
;
 Copper-catalyzed coupling of oxime acetates with aldehydes: a new
 strategy for synthesis of pyridines.
;
_journal_issue 19
_journal_name_full 'Organic letters'
_journal_page_first 5394
_journal_page_last 5397
_journal_paper_doi 10.1021/ol202290y
_journal_volume 13
_journal_year 2011
_chemical_formula_sum 'C23 H17 N'
_chemical_formula_weight 307.38
_chemical_name_systematic
; 
 ? 
;
_space_group_IT_number 33
_symmetry_cell_setting orthorhombic
_symmetry_space_group_name_Hall 'P 2c -2n'
_symmetry_space_group_name_H-M 'P n a 21'
_atom_sites_solution_hydrogens geom
_atom_sites_solution_primary direct
_atom_sites_solution_secondary difmap
_audit_creation_method SHELXL-97
_cell_angle_alpha 90.00
_cell_angle_beta 90.00
_cell_angle_gamma 90.00
_cell_formula_units_Z 4
_cell_length_a 7.468(3)
_cell_length_b 19.561(8)
_cell_length_c 11.277(4)
_cell_measurement_reflns_used 461
_cell_measurement_temperature 296(2)
_cell_measurement_theta_max 22.14
_cell_measurement_theta_min 2.70
_cell_volume 1647.4(11)
_computing_structure_refinement 'SHELXL-97 (Sheldrick, 1997)'
_computing_structure_solution 'SHELXS-97 (Sheldrick, 1990)'
_diffrn_ambient_temperature 296(2)
_diffrn_measured_fraction_theta_full 0.999
_diffrn_measured_fraction_theta_max 0.999
_diffrn_radiation_monochromator graphite
_diffrn_radiation_source 'fine-focus sealed tube'
_diffrn_radiation_type MoK\a
_diffrn_radiation_wavelength 0.71073
_diffrn_reflns_av_R_equivalents 0.0830
_diffrn_reflns_av_sigmaI/netI 0.0840
_diffrn_reflns_limit_h_max 8
_diffrn_reflns_limit_h_min -8
_diffrn_reflns_limit_k_max 23
_diffrn_reflns_limit_k_min -15
_diffrn_reflns_limit_l_max 12
_diffrn_reflns_limit_l_min -13
_diffrn_reflns_number 7867
_diffrn_reflns_theta_full 25.09
_diffrn_reflns_theta_max 25.09
_diffrn_reflns_theta_min 2.08
_exptl_absorpt_coefficient_mu 0.072
_exptl_absorpt_correction_T_max 0.9915
_exptl_absorpt_correction_T_min 0.9858
_exptl_absorpt_correction_type multi-scan
_exptl_absorpt_process_details sadabs
_exptl_crystal_colour colorless
_exptl_crystal_density_diffrn 1.239
_exptl_crystal_density_method 'not measured'
_exptl_crystal_description prism
_exptl_crystal_F_000 648
_exptl_crystal_size_max 0.20
_exptl_crystal_size_mid 0.17
_exptl_crystal_size_min 0.12
_refine_diff_density_max 0.149
_refine_diff_density_min -0.122
_refine_diff_density_rms 0.037
_refine_ls_abs_structure_details 'Flack H D (1983), Acta Cryst. A39, 876-881'
_refine_ls_abs_structure_Flack 10(8)
_refine_ls_extinction_coef 0.0044(11)
_refine_ls_extinction_expression Fc^*^=kFc[1+0.001xFc^2^\l^3^/sin(2\q)]^-1/4^
_refine_ls_extinction_method SHELXL
_refine_ls_goodness_of_fit_ref 0.890
_refine_ls_hydrogen_treatment constr
_refine_ls_matrix_type full
_refine_ls_number_parameters 218
_refine_ls_number_reflns 2900
_refine_ls_number_restraints 1
_refine_ls_restrained_S_all 0.890
_refine_ls_R_factor_all 0.1543
_refine_ls_R_factor_gt 0.0553
_refine_ls_shift/su_max 0.000
_refine_ls_shift/su_mean 0.000
_refine_ls_structure_factor_coef Fsqd
_refine_ls_weighting_details 'calc w=1/[\s^2^(Fo^2^)+(0.0659P)^2^+0.0000P] where P=(Fo^2^+2Fc^2^)/3'
_refine_ls_weighting_scheme calc
_refine_ls_wR_factor_gt 0.1201
_refine_ls_wR_factor_ref 0.1658
_reflns_number_gt 1170
_reflns_number_total 2900
_reflns_threshold_expression >2sigma(I)
_cod_data_source_file ol202290y_si_002.cif
_cod_data_source_block xb4076
_cod_original_cell_volume 1647.3(11)
_cod_original_sg_symbol_H-M Pna2(1)
_cod_database_code 1502513

loop_
_symmetry_equiv_pos_as_xyz
'x, y, z'
'-x, -y, z+1/2'
'x+1/2, -y+1/2, z'
'-x+1/2, y+1/2, z+1/2'

loop_
_atom_site_label
_atom_site_type_symbol
_atom_site_fract_x
_atom_site_fract_y
_atom_site_fract_z
_atom_site_U_iso_or_equiv
_atom_site_adp_type
_atom_site_occupancy
_atom_site_symmetry_multiplicity
_atom_site_calc_flag
_atom_site_refinement_flags
C12 C 0.8086(6) 0.1692(2) 0.5323(4) 0.0652(13) Uani 1 1 d .
C10 C 0.7753(6) 0.2321(2) 0.3417(4) 0.0590(13) Uani 1 1 d .
H10 H 0.7939 0.2729 0.3822 0.071 Uiso 1 1 calc R
N1 N 0.7499(5) 0.1111(2) 0.3444(4) 0.0771(11) Uani 1 1 d .
C11 C 0.7773(6) 0.1716(2) 0.4033(4) 0.0630(14) Uani 1 1 d .
C13 C 0.7474(7) 0.2201(2) 0.6056(5) 0.0776(17) Uani 1 1 d .
H13 H 0.6829 0.2563 0.5734 0.093 Uiso 1 1 calc R
C6 C 0.6909(6) 0.0472(2) 0.1611(4) 0.0666(13) Uani 1 1 d .
C22 C 0.6881(7) 0.4193(3) 0.1457(6) 0.0948(18) Uani 1 1 d .
H22 H 0.6502 0.4592 0.1827 0.114 Uiso 1 1 calc R
C15 C 0.8783(8) 0.1666(3) 0.7728(5) 0.0874(17) Uani 1 1 d .
H15 H 0.9016 0.1658 0.8538 0.105 Uiso 1 1 calc R
C16 C 0.9433(8) 0.1155(3) 0.7024(5) 0.0878(16) Uani 1 1 d .
H16 H 1.0107 0.0803 0.7351 0.105 Uiso 1 1 calc R
C18 C 0.7434(6) 0.2983(2) 0.1560(4) 0.0646(13) Uani 1 1 d .
C4 C 0.5661(7) -0.0663(3) 0.1573(6) 0.0933(16) Uani 1 1 d .
H4 H 0.5061 -0.1016 0.1956 0.112 Uiso 1 1 calc R
C17 C 0.9079(7) 0.1167(2) 0.5816(5) 0.0763(15) Uani 1 1 d .
H17 H 0.9513 0.0818 0.5334 0.092 Uiso 1 1 calc R
C21 C 0.7417(7) 0.4207(3) 0.0309(6) 0.0961(19) Uani 1 1 d .
H21 H 0.7409 0.4617 -0.0108 0.115 Uiso 1 1 calc R
C19 C 0.7988(8) 0.3018(3) 0.0387(5) 0.0908(17) Uani 1 1 d .
H19 H 0.8386 0.2623 0.0011 0.109 Uiso 1 1 calc R
C8 C 0.7211(6) 0.1727(2) 0.1651(4) 0.0588(12) Uani 1 1 d .
H8 H 0.7028 0.1726 0.0835 0.071 Uiso 1 1 calc R
C3 C 0.6155(8) -0.0730(3) 0.0406(7) 0.0999(19) Uani 1 1 d .
H3 H 0.5906 -0.1131 -0.0005 0.120 Uiso 1 1 calc R
C1 C 0.7375(6) 0.0393(3) 0.0449(4) 0.0808(16) Uani 1 1 d .
H1 H 0.7948 0.0748 0.0053 0.097 Uiso 1 1 calc R
C7 C 0.7216(6) 0.1124(2) 0.2238(4) 0.0624(14) Uani 1 1 d .
C23 C 0.6897(7) 0.3584(3) 0.2075(5) 0.0804(16) Uani 1 1 d .
H23 H 0.6534 0.3581 0.2863 0.097 Uiso 1 1 calc R
C2 C 0.7009(8) -0.0206(3) -0.0145(5) 0.0939(17) Uani 1 1 d .
H2 H 0.7351 -0.0252 -0.0933 0.113 Uiso 1 1 calc R
C20 C 0.7964(8) 0.3625(3) -0.0234(6) 0.1004(18) Uani 1 1 d .
H20 H 0.8322 0.3635 -0.1024 0.120 Uiso 1 1 calc R
C9 C 0.7463(6) 0.2335(3) 0.2213(5) 0.0670(14) Uani 1 1 d .
C14 C 0.7796(8) 0.2187(3) 0.7258(5) 0.0881(18) Uani 1 1 d .
H14 H 0.7345 0.2530 0.7745 0.106 Uiso 1 1 calc R
C5 C 0.6061(7) -0.0070(2) 0.2169(5) 0.0798(15) Uani 1 1 d .
H5 H 0.5755 -0.0032 0.2966 0.096 Uiso 1 1 calc R

loop_
_atom_site_aniso_label
_atom_site_aniso_U_11
_atom_site_aniso_U_22
_atom_site_aniso_U_33
_atom_site_aniso_U_23
_atom_site_aniso_U_13
_atom_site_aniso_U_12
C12 0.067(3) 0.061(3) 0.068(3) -0.009(3) -0.003(3) -0.002(3)
C10 0.069(3) 0.042(3) 0.066(3) -0.005(3) 0.001(2) -0.003(2)
N1 0.074(3) 0.079(3) 0.078(3) 0.004(3) -0.005(2) -0.004(2)
C11 0.063(3) 0.047(3) 0.080(4) -0.012(3) 0.001(3) -0.003(2)
C13 0.082(5) 0.067(3) 0.083(4) -0.007(3) -0.009(3) 0.005(3)
C6 0.066(3) 0.065(3) 0.069(4) -0.006(3) -0.006(3) 0.000(3)
C22 0.106(5) 0.058(4) 0.121(5) 0.003(4) -0.005(5) -0.002(3)
C15 0.097(5) 0.083(4) 0.082(4) 0.002(3) -0.003(3) -0.004(4)
C16 0.090(4) 0.073(4) 0.100(4) 0.007(3) -0.020(3) 0.002(3)
C18 0.063(3) 0.059(3) 0.072(4) -0.003(3) -0.006(3) -0.007(2)
C4 0.094(4) 0.070(4) 0.116(5) -0.006(4) -0.009(4) -0.015(3)
C17 0.075(4) 0.071(4) 0.083(4) -0.001(3) -0.003(3) 0.002(3)
C21 0.105(5) 0.080(5) 0.104(6) 0.023(4) -0.019(4) -0.015(3)
C19 0.127(5) 0.065(4) 0.081(4) -0.005(3) -0.008(4) -0.005(3)
C8 0.064(3) 0.054(3) 0.058(3) -0.002(3) -0.001(3) -0.005(2)
C3 0.081(4) 0.084(4) 0.135(6) -0.031(4) -0.029(4) 0.004(4)
C1 0.087(4) 0.079(4) 0.077(4) -0.012(3) -0.014(3) -0.001(3)
C7 0.060(3) 0.059(4) 0.068(4) 0.002(3) 0.003(2) -0.001(2)
C23 0.084(4) 0.061(3) 0.097(4) -0.001(3) 0.003(3) -0.009(3)
C2 0.101(5) 0.108(5) 0.073(4) -0.017(4) -0.007(3) 0.006(4)
C20 0.132(5) 0.091(4) 0.078(4) 0.018(4) -0.003(4) -0.007(4)
C9 0.062(3) 0.064(4) 0.075(4) 0.004(3) 0.009(3) -0.002(2)
C14 0.096(5) 0.083(5) 0.086(5) -0.011(4) -0.002(3) 0.006(3)
C5 0.086(4) 0.069(3) 0.085(3) -0.005(3) -0.008(3) -0.006(3)

loop_
_atom_type_symbol
_atom_type_description
_atom_type_scat_dispersion_real
_atom_type_scat_dispersion_imag
_atom_type_scat_source
C C 0.0033 0.0016 'International Tables Vol C Tables 4.2.6.8 and 6.1.1.4'
H H 0.0000 0.0000 'International Tables Vol C Tables 4.2.6.8 and 6.1.1.4'
N N 0.0061 0.0033 'International Tables Vol C Tables 4.2.6.8 and 6.1.1.4'

loop_
_geom_angle_atom_site_label_1
_geom_angle_atom_site_label_2
_geom_angle_atom_site_label_3
_geom_angle
C13 C12 C17 118.3(5)
C13 C12 C11 121.2(5)
C17 C12 C11 120.4(5)
C11 C10 C9 121.3(5)
C11 C10 H10 119.4
C9 C10 H10 119.4
C11 N1 C7 119.0(5)
C10 C11 N1 119.9(5)
C10 C11 C12 121.9(5)
N1 C11 C12 118.2(5)
C12 C13 C14 121.4(5)
C12 C13 H13 119.3
C14 C13 H13 119.3
C1 C6 C5 117.8(5)
C1 C6 C7 121.2(5)
C5 C6 C7 120.9(5)
C21 C22 C23 119.8(6)
C21 C22 H22 120.1
C23 C22 H22 120.1
C16 C15 C14 120.8(6)
C16 C15 H15 119.6
C14 C15 H15 119.6
C15 C16 C17 119.5(6)
C15 C16 H16 120.3
C17 C16 H16 120.3
C23 C18 C19 116.7(5)
C23 C18 C9 122.2(5)
C19 C18 C9 121.1(5)
C5 C4 C3 119.4(6)
C5 C4 H4 120.3
C3 C4 H4 120.3
C12 C17 C16 120.6(5)
C12 C17 H17 119.7
C16 C17 H17 119.7
C20 C21 C22 120.2(6)
C20 C21 H21 119.9
C22 C21 H21 119.9
C20 C19 C18 121.5(6)
C20 C19 H19 119.3
C18 C19 H19 119.3
C7 C8 C9 122.3(5)
C7 C8 H8 118.9
C9 C8 H8 118.9
C2 C3 C4 119.5(6)
C2 C3 H3 120.2
C4 C3 H3 120.2
C6 C1 C2 120.8(5)
C6 C1 H1 119.6
C2 C1 H1 119.6
C8 C7 N1 120.0(5)
C8 C7 C6 121.2(4)
N1 C7 C6 118.8(5)
C18 C23 C22 121.9(5)
C18 C23 H23 119.0
C22 C23 H23 119.0
C3 C2 C1 120.9(6)
C3 C2 H2 119.5
C1 C2 H2 119.5
C21 C20 C19 119.9(6)
C21 C20 H20 120.1
C19 C20 H20 120.1
C8 C9 C10 117.6(5)
C8 C9 C18 121.3(4)
C10 C9 C18 121.1(5)
C15 C14 C13 119.4(6)
C15 C14 H14 120.3
C13 C14 H14 120.3
C4 C5 C6 121.5(5)
C4 C5 H5 119.2
C6 C5 H5 119.2

loop_
_geom_bond_atom_site_label_1
_geom_bond_atom_site_label_2
_geom_bond_distance
C12 C13 1.373(6)
C12 C17 1.384(6)
C12 C11 1.474(6)
C10 C11 1.371(6)
C10 C9 1.376(6)
C10 H10 0.9300
N1 C11 1.373(6)
N1 C7 1.377(6)
C13 C14 1.377(6)
C13 H13 0.9300
C6 C1 1.365(6)
C6 C5 1.386(6)
C6 C7 1.476(6)
C22 C21 1.356(7)
C22 C23 1.380(6)
C22 H22 0.9300
C15 C16 1.365(6)
C15 C14 1.366(7)
C15 H15 0.9300
C16 C17 1.388(6)
C16 H16 0.9300
C18 C23 1.371(6)
C18 C19 1.387(6)
C18 C9 1.466(7)
C4 C5 1.373(6)
C4 C3 1.373(7)
C4 H4 0.9300
C17 H17 0.9300
C21 C20 1.356(7)
C21 H21 0.9300
C19 C20 1.379(7)
C19 H19 0.9300
C8 C7 1.353(6)
C8 C9 1.360(6)
C8 H8 0.9300
C3 C2 1.357(7)
C3 H3 0.9300
C1 C2 1.376(7)
C1 H1 0.9300
C23 H23 0.9300
C2 H2 0.9300
C20 H20 0.9300
C14 H14 0.9300
C5 H5 0.9300

loop_
_geom_torsion_atom_site_label_1
_geom_torsion_atom_site_label_2
_geom_torsion_atom_site_label_3
_geom_torsion_atom_site_label_4
_geom_torsion
C9 C10 C11 N1 0.0(7)
C9 C10 C11 C12 179.8(4)
C7 N1 C11 C10 0.3(6)
C7 N1 C11 C12 -179.6(4)
C13 C12 C11 C10 34.4(7)
C17 C12 C11 C10 -142.6(5)
C13 C12 C11 N1 -145.7(5)
C17 C12 C11 N1 37.2(6)
C17 C12 C13 C14 -1.5(8)
C11 C12 C13 C14 -178.6(5)
C14 C15 C16 C17 -0.2(8)
C13 C12 C17 C16 0.5(7)
C11 C12 C17 C16 177.6(5)
C15 C16 C17 C12 0.4(8)
C23 C22 C21 C20 0.2(9)
C23 C18 C19 C20 -1.3(8)
C9 C18 C19 C20 179.9(5)
C5 C4 C3 C2 -0.8(8)
C5 C6 C1 C2 0.1(7)
C7 C6 C1 C2 -177.0(4)
C9 C8 C7 N1 -0.6(7)
C9 C8 C7 C6 179.0(4)
C11 N1 C7 C8 0.0(6)
C11 N1 C7 C6 -179.5(4)
C1 C6 C7 C8 29.1(7)
C5 C6 C7 C8 -147.9(5)
C1 C6 C7 N1 -151.4(4)
C5 C6 C7 N1 31.6(7)
C19 C18 C23 C22 1.0(8)
C9 C18 C23 C22 179.7(5)
C21 C22 C23 C18 -0.4(9)
C4 C3 C2 C1 -0.5(8)
C6 C1 C2 C3 0.8(8)
C22 C21 C20 C19 -0.5(9)
C18 C19 C20 C21 1.1(9)
C7 C8 C9 C10 0.8(7)
C7 C8 C9 C18 -179.4(4)
C11 C10 C9 C8 -0.5(7)
C11 C10 C9 C18 179.7(4)
C23 C18 C9 C8 150.5(5)
C19 C18 C9 C8 -30.8(7)
C23 C18 C9 C10 -29.7(7)
C19 C18 C9 C10 149.0(5)
C16 C15 C14 C13 -0.8(9)
C12 C13 C14 C15 1.7(9)
C3 C4 C5 C6 1.8(8)
C1 C6 C5 C4 -1.5(7)
C7 C6 C5 C4 175.7(5)

loop_
_cod_related_entry_id
_cod_related_entry_code
_cod_related_entry_database
1 120142 ChemSpider
